data_7229418
loop_
_publ_author_name
'Yan, Tong'
'Du, Lin'
'Sun, Lin'
'Zhang, Xiao-Feng'
'Wang, Tao'
'Feng, Jing'
'Zhou, Jie'
'Zhao, Qi-Hua'

_publ_section_title
;
 The diversities of magnetic behaviors appearing simultaneously in three
 isomorphs based on 1H-tetrazolyl-acetic acid ligand
;
_journal_issue 79
_journal_name_full 'RSC Adv.'
_journal_page_first 50150
_journal_paper_doi 10.1039/C7RA07997D
_journal_volume 7
_journal_year 2017
_chemical_formula_moiety 'C6 H6 Co N8 O4'
_chemical_formula_sum 'C6 H6 Co N8 O4'
_chemical_formula_weight 313.12
_space_group_crystal_system monoclinic
_space_group_IT_number 15
_space_group_name_Hall '-C 2yc'
_space_group_name_H-M_alt 'C 1 2/c 1'
_symmetry_space_group_name_Hall '-C 2yc'
_symmetry_space_group_name_H-M 'C 1 2/c 1'
_atom_sites_solution_hydrogens geom
_audit_creation_method SHELXL-2014/7
_audit_update_record
;
2017-06-29 deposited with the CCDC.
2017-09-21 downloaded from the CCDC.
;
_cell_angle_alpha 90
_cell_angle_beta 118.5310(10)
_cell_angle_gamma 90
_cell_formula_units_Z 4
_cell_length_a 14.4184(16)
_cell_length_b 8.3825(8)
_cell_length_c 9.4836(9)
_cell_measurement_reflns_used 1251
_cell_measurement_temperature 293(2)
_cell_measurement_theta_max 28.285
_cell_measurement_theta_min 4
_cell_volume 1007.01(18)
_computing_structure_refinement 'SHELXL-2014/7 (Sheldrick, 2014)'
_diffrn_ambient_temperature 293(2)
_diffrn_measured_fraction_theta_full 0.991
_diffrn_measured_fraction_theta_max 0.956
_diffrn_measurement_device_type 'CCD area detector'
_diffrn_radiation_type MoK\a
_diffrn_radiation_wavelength 0.71073
_diffrn_reflns_av_R_equivalents 0.0154
_diffrn_reflns_av_unetI/netI 0.0129
_diffrn_reflns_Laue_measured_fraction_full 0.991
_diffrn_reflns_Laue_measured_fraction_max 0.956
_diffrn_reflns_limit_h_max 18
_diffrn_reflns_limit_h_min -19
_diffrn_reflns_limit_k_max 11
_diffrn_reflns_limit_k_min -11
_diffrn_reflns_limit_l_max 12
_diffrn_reflns_limit_l_min -12
_diffrn_reflns_number 4191
_diffrn_reflns_point_group_measured_fraction_full 0.991
_diffrn_reflns_point_group_measured_fraction_max 0.956
_diffrn_reflns_theta_full 27.500
_diffrn_reflns_theta_max 28.285
_diffrn_reflns_theta_min 2.914
_exptl_absorpt_coefficient_mu 1.736
_exptl_crystal_density_diffrn 2.065
_exptl_crystal_description block
_exptl_crystal_F_000 628
_refine_diff_density_max 0.451
_refine_diff_density_min -0.558
_refine_diff_density_rms 0.095
_refine_ls_extinction_method none
_refine_ls_goodness_of_fit_ref 1.003
_refine_ls_hydrogen_treatment constr
_refine_ls_matrix_type full
_refine_ls_number_parameters 87
_refine_ls_number_reflns 1197
_refine_ls_number_restraints 0
_refine_ls_restrained_S_all 1.003
_refine_ls_R_factor_all 0.0236
_refine_ls_R_factor_gt 0.0230
_refine_ls_shift/su_max 0.000
_refine_ls_shift/su_mean 0.000
_refine_ls_structure_factor_coef Fsqd
_refine_ls_weighting_details 'w=1/[\s^2^(Fo^2^)+(0.0402P)^2^+1.2867P] where P=(Fo^2^+2Fc^2^)/3'
_refine_ls_weighting_scheme calc
_refine_ls_wR_factor_gt 0.0617
_refine_ls_wR_factor_ref 0.0624
_reflns_Friedel_coverage 0.000
_reflns_number_gt 1174
_reflns_number_total 1197
_reflns_threshold_expression 'I > 2\s(I)'
_cod_data_source_file c7ra07997d2.cif
_cod_data_source_block 1
_cod_database_code 7229418
_shelx_shelxl_version_number 2014/7
_shelx_space_group_comment
;
The symmetry employed for this shelxl refinement is uniquely defined
by the following loop, which should always be used as a source of
symmetry information in preference to the above space-group names.
They are only intended as comments.
;

loop_
_space_group_symop_operation_xyz
'x, y, z'
'-x, y, -z+1/2'
'x+1/2, y+1/2, z'
'-x+1/2, y+1/2, -z+1/2'
'-x, -y, -z'
'x, -y, z-1/2'
'-x+1/2, -y+1/2, -z'
'x+1/2, -y+1/2, z-1/2'

loop_
_atom_site_label
_atom_site_type_symbol
_atom_site_fract_x
_atom_site_fract_y
_atom_site_fract_z
_atom_site_U_iso_or_equiv
_atom_site_adp_type
_atom_site_occupancy
_atom_site_site_symmetry_order
_atom_site_calc_flag
_atom_site_refinement_flags_posn
_atom_site_refinement_flags_adp
_atom_site_refinement_flags_occupancy
Co1 Co 0.5000 0.03875(3) 0.7500 0.01303(11) Uani 1 2 d S T P
O1 O 0.53570(9) -0.21900(13) 0.42022(12) 0.0227(2) Uani 1 1 d . . .
O2 O 0.46833(8) -0.13357(13) 0.57594(12) 0.0178(2) Uani 1 1 d . . .
N1 N 0.67999(9) -0.40867(15) 0.65642(14) 0.0159(2) Uani 1 1 d . . .
N2 N 0.66545(11) -0.51264(18) 0.53987(18) 0.0267(3) Uani 1 1 d . . .
N3 N 0.75757(11) -0.54237(17) 0.55451(18) 0.0272(3) Uani 1 1 d . . .
N4 N 0.83283(10) -0.45923(14) 0.68005(16) 0.0188(3) Uani 1 1 d . . .
C1 C 0.78238(11) -0.37785(19) 0.74103(17) 0.0206(3) Uani 1 1 d . . .
H1A H 0.8134 -0.3099 0.8290 0.025 Uiso 1 1 calc R U .
C2 C 0.59144(10) -0.34514(18) 0.67310(16) 0.0168(3) Uani 1 1 d . . .
H2A H 0.6181 -0.2975 0.7786 0.020 Uiso 1 1 calc R U .
H2B H 0.5450 -0.4323 0.6656 0.020 Uiso 1 1 calc R U .
C3 C 0.52780(10) -0.22003(16) 0.54560(15) 0.0140(3) Uani 1 1 d . . .

loop_
_atom_site_aniso_label
_atom_site_aniso_U_11
_atom_site_aniso_U_22
_atom_site_aniso_U_33
_atom_site_aniso_U_23
_atom_site_aniso_U_13
_atom_site_aniso_U_12
Co1 0.01195(15) 0.01709(16) 0.01131(15) 0.000 0.00658(11) 0.000
O1 0.0318(6) 0.0248(5) 0.0170(5) 0.0057(4) 0.0160(4) 0.0105(4)
O2 0.0149(5) 0.0225(5) 0.0155(5) -0.0025(4) 0.0069(4) 0.0043(4)
N1 0.0130(5) 0.0198(6) 0.0146(5) 0.0000(4) 0.0062(4) 0.0032(4)
N2 0.0171(6) 0.0296(7) 0.0306(7) -0.0138(6) 0.0092(6) -0.0002(5)
N3 0.0170(6) 0.0332(8) 0.0298(7) -0.0127(6) 0.0097(6) 0.0008(5)
N4 0.0144(6) 0.0241(6) 0.0177(6) -0.0028(4) 0.0075(5) 0.0013(4)
C1 0.0139(6) 0.0281(7) 0.0180(6) -0.0049(6) 0.0061(5) 0.0015(5)
C2 0.0142(6) 0.0233(7) 0.0159(6) 0.0041(5) 0.0095(5) 0.0059(5)
C3 0.0114(5) 0.0168(6) 0.0125(6) -0.0008(5) 0.0048(5) 0.0004(4)

loop_
_atom_type_symbol
_atom_type_description
_atom_type_scat_dispersion_real
_atom_type_scat_dispersion_imag
_atom_type_scat_source
C C 0.0033 0.0016 'International Tables Vol C Tables 4.2.6.8 and 6.1.1.4'
H H 0.0000 0.0000 'International Tables Vol C Tables 4.2.6.8 and 6.1.1.4'
N N 0.0061 0.0033 'International Tables Vol C Tables 4.2.6.8 and 6.1.1.4'
O O 0.0106 0.0060 'International Tables Vol C Tables 4.2.6.8 and 6.1.1.4'
Co Co 0.3494 0.9721 'International Tables Vol C Tables 4.2.6.8 and 6.1.1.4'

loop_
_geom_angle_atom_site_label_1
_geom_angle_atom_site_label_2
_geom_angle_atom_site_label_3
_geom_angle
_geom_angle_site_symmetry_1
_geom_angle_site_symmetry_3
O2 Co1 O2 91.69(6) . 2_656
O2 Co1 O1 177.12(4) . 6_556
O2 Co1 O1 90.54(4) 2_656 6_556
O2 Co1 O1 90.54(4) . 5_656
O2 Co1 O1 177.12(4) 2_656 5_656
O1 Co1 O1 87.30(6) 6_556 5_656
O2 Co1 N4 92.23(4) . 4_656
O2 Co1 N4 88.40(4) 2_656 4_656
O1 Co1 N4 86.01(5) 6_556 4_656
O1 Co1 N4 93.34(5) 5_656 4_656
O2 Co1 N4 88.40(4) . 3_455
O2 Co1 N4 92.23(4) 2_656 3_455
O1 Co1 N4 93.34(4) 6_556 3_455
O1 Co1 N4 86.01(5) 5_656 3_455
N4 Co1 N4 179.11(6) 4_656 3_455
C3 O1 Co1 129.86(10) . 5_656
C3 O2 Co1 132.00(9) . .
C1 N1 N2 108.38(12) . .
C1 N1 C2 129.93(12) . .
N2 N1 C2 121.67(12) . .
N3 N2 N1 106.76(12) . .
N2 N3 N4 110.18(12) . .
C1 N4 N3 105.86(12) . .
C1 N4 Co1 129.45(10) . 3_545
N3 N4 Co1 124.65(10) . 3_545
N4 C1 N1 108.82(13) . .
N4 C1 H1A 125.6 . .
N1 C1 H1A 125.6 . .
N1 C2 C3 112.93(11) . .
N1 C2 H2A 109.0 . .
C3 C2 H2A 109.0 . .
N1 C2 H2B 109.0 . .
C3 C2 H2B 109.0 . .
H2A C2 H2B 107.8 . .
O1 C3 O2 126.67(13) . .
O1 C3 C2 117.67(12) . .
O2 C3 C2 115.56(11) . .

loop_
_geom_bond_atom_site_label_1
_geom_bond_atom_site_label_2
_geom_bond_distance
_geom_bond_site_symmetry_2
Co1 O2 2.0736(10) .
Co1 O2 2.0736(10) 2_656
Co1 O1 2.0880(11) 6_556
Co1 O1 2.0880(11) 5_656
Co1 N4 2.1731(13) 4_656
Co1 N4 2.1731(13) 3_455
O1 C3 1.2476(16) .
O1 Co1 2.0881(11) 5_656
O2 C3 1.2565(16) .
N1 C1 1.3261(18) .
N1 N2 1.3431(18) .
N1 C2 1.4599(16) .
N2 N3 1.2921(19) .
N3 N4 1.3589(18) .
N4 C1 1.3156(19) .
N4 Co1 2.1731(13) 3_545
C1 H1A 0.9300 .
C2 C3 1.5310(18) .
C2 H2A 0.9700 .
C2 H2B 0.9700 .
